data_1538314
loop_
_publ_author_name
'Magneli, A.'

_publ_section_title
;
 The crystal structure of tetragonal potassium tungsten bronze
;
_journal_name_full 'Arkiv foer Kemi'
_journal_page_first 213
_journal_page_last 221
_journal_volume 1
_journal_year 1949
_chemical_formula_sum 'K0.475 O3 W'
_chemical_name_systematic 'K0.475 (W O3)'
_space_group_IT_number 127
_symmetry_space_group_name_Hall '-P 4 2ab'
_symmetry_space_group_name_H-M 'P 4/m b m'
_cell_angle_alpha 90
_cell_angle_beta 90
_cell_angle_gamma 90
_cell_formula_units_Z 10
_cell_length_a 12.285
_cell_length_b 12.285
_cell_length_c 3.833
_cell_volume 578.481
_citation_journal_id_ASTM ARKEAD
_cod_data_source_file Magneli_ARKEAD_1949_223.cif
_cod_data_source_block K0.475O3W1
_cod_original_formula_sum 'K0.475 O3 W1'
_cod_database_code 1538314

loop_
_symmetry_equiv_pos_as_xyz
x,y,z
-y,x,z
-x,-y,z
y,-x,z
x+1/2,-y+1/2,-z
y+1/2,x+1/2,-z
-x+1/2,y+1/2,-z
-y+1/2,-x+1/2,-z
-x,-y,-z
y,-x,-z
x,y,-z
-y,x,-z
-x-1/2,y-1/2,z
-y-1/2,-x-1/2,z
x-1/2,-y-1/2,z
y-1/2,x-1/2,z

loop_
_atom_site_label
_atom_site_type_symbol
_atom_site_fract_x
_atom_site_fract_y
_atom_site_fract_z
_atom_site_occupancy
_atom_site_U_iso_or_equiv
K1 K+1 0 0 0 0.79 0.0
O4 O-2 0 0.345 0.5 1 0.0
O2 O-2 0.075 0.215 0 1 0.0
O3 O-2 0.3 0.8 0.5 1 0.0
O1 O-2 0 0.5 0 1 0.0
K2 K+1 0.175 0.675 0 0.79 0.0
W2 W+5 0.078 0.209 0.5 1 0.0
O5 O-2 0.15 0.07 0.5 1 0.0
W1 W+5 0 0.5 0.5 1 0.0
